data_7064068
loop_
_publ_author_name
'Chao, Yu-Chieh'
'Hung, Yu-Hsuan'
'Su, Yu-Chia'
'Ko, Bao-Tsan'
'Cheng, Ban-Jing'
'Hu, Ching-Han'
'Ting, Chien-Ling'
'Liu, Guan-Lin'
'Dehury, Budheswar'
'Huang, Jui-Hsien'
'Datta, Amitabha'

_publ_section_title
;
 Synthesis, structure and DFT calculation of bi- and tridentate ketiminate
 ligand-assisted aluminum complexes: potential catalyst for styrene
 oxide--CO2 cycloaddition reaction
;
_journal_issue 44
_journal_name_full 'New Journal of Chemistry'
_journal_page_first 19269
_journal_page_last 19280
_journal_paper_doi 10.1039/D5NJ03282B
_journal_volume 49
_journal_year 2025
_chemical_formula_moiety 'C17 H24 N2 O'
_chemical_formula_sum 'C17 H24 N2 O'
_chemical_formula_weight 272.38
_space_group_crystal_system orthorhombic
_space_group_IT_number 61
_space_group_name_Hall '-P 2ac 2ab'
_space_group_name_H-M_alt 'P b c a'
_atom_sites_solution_hydrogens geom
_audit_creation_date 2023-04-09
_audit_creation_method
;
Olex2 1.2-ac3
(compiled 2017.08.10 svn.r3458 for OlexSys, GUI svn.r5381)
;
_audit_update_record
;
2023-04-09 deposited with the CCDC.	2025-09-30 downloaded from the CCDC.
;
_cell_angle_alpha 90
_cell_angle_beta 90
_cell_angle_gamma 90
_cell_formula_units_Z 8
_cell_length_a 7.6637(3)
_cell_length_b 12.4519(4)
_cell_length_c 32.1835(11)
_cell_measurement_reflns_used 9760
_cell_measurement_temperature 296(2)
_cell_measurement_theta_max 26.43
_cell_measurement_theta_min 3.91
_cell_volume 3071.20(19)
_computing_cell_refinement 'Bruker SAINT'
_computing_data_collection 'Bruker APEX2'
_computing_data_reduction 'Bruker SAINT'
_computing_molecular_graphics 'Olex2 (Dolomanov et al., 2009)'
_computing_publication_material 'Olex2 (Dolomanov et al., 2009)'
_computing_structure_refinement 'ShelXL (Sheldrick, 2015)'
_computing_structure_solution 'SHELXS-97 (Sheldrick 2008)'
_diffrn_ambient_temperature 296.15
_diffrn_detector_area_resol_mean 8.3333
_diffrn_measured_fraction_theta_full 1.000
_diffrn_measured_fraction_theta_max 0.997
_diffrn_measurement_device_type 'Bruker APEX-II CCD'
_diffrn_measurement_method '\f and \w scans'
_diffrn_radiation_type MoK\a
_diffrn_radiation_wavelength 0.71073
_diffrn_reflns_av_R_equivalents 0.0605
_diffrn_reflns_av_unetI/netI 0.0234
_diffrn_reflns_Laue_measured_fraction_full 1.000
_diffrn_reflns_Laue_measured_fraction_max 0.997
_diffrn_reflns_limit_h_max 10
_diffrn_reflns_limit_h_min -10
_diffrn_reflns_limit_k_max 16
_diffrn_reflns_limit_k_min -16
_diffrn_reflns_limit_l_max 43
_diffrn_reflns_limit_l_min -42
_diffrn_reflns_number 57059
_diffrn_reflns_point_group_measured_fraction_full 1.000
_diffrn_reflns_point_group_measured_fraction_max 0.997
_diffrn_reflns_theta_full 25.242
_diffrn_reflns_theta_max 28.739
_diffrn_reflns_theta_min 2.531
_exptl_absorpt_coefficient_mu 0.074
_exptl_absorpt_correction_T_max 0.964
_exptl_absorpt_correction_T_min 0.964
_exptl_absorpt_correction_type multi-scan
_exptl_absorpt_process_details
;
 SADABS 2016/2: Krause, L., Herbst-Irmer, R., Sheldrick G.M. & Stalke D.,
 J. Appl. Cryst. 48 (2015) 3-10
;
_exptl_crystal_density_diffrn 1.178
_exptl_crystal_density_method 'not measured'
_exptl_crystal_description cubic
_exptl_crystal_F_000 1184
_exptl_crystal_size_max 0.5
_exptl_crystal_size_mid 0.5
_exptl_crystal_size_min 0.5
_refine_diff_density_max 0.175
_refine_diff_density_min -0.159
_refine_diff_density_rms 0.036
_refine_ls_extinction_method none
_refine_ls_goodness_of_fit_ref 1.020
_refine_ls_hydrogen_treatment constr
_refine_ls_matrix_type full
_refine_ls_number_parameters 182
_refine_ls_number_reflns 3982
_refine_ls_number_restraints 0
_refine_ls_restrained_S_all 1.020
_refine_ls_R_factor_all 0.0842
_refine_ls_R_factor_gt 0.0465
_refine_ls_shift/su_max 0.001
_refine_ls_shift/su_mean 0.000
_refine_ls_structure_factor_coef Fsqd
_refine_ls_weighting_details 'w=1/[\s^2^(Fo^2^)+(0.0578P)^2^+0.6389P] where P=(Fo^2^+2Fc^2^)/3'
_refine_ls_weighting_scheme calc
_refine_ls_wR_factor_gt 0.1139
_refine_ls_wR_factor_ref 0.1362
_reflns_Friedel_coverage 0.000
_reflns_number_gt 2557
_reflns_number_total 3982
_reflns_threshold_expression 'I > 2\s(I)'
_cod_data_source_file d5nj03282b2.cif
_cod_data_source_block by54
_cod_depositor_comments 'Adding full bibliography for 7064063--7064068.cif.'
_cod_original_cell_volume 3071.19(19)
_cod_database_code 7064068
_shelx_shelxl_version_number 2018/3
_shelx_space_group_comment
;
The symmetry employed for this shelxl refinement is uniquely defined
by the following loop, which should always be used as a source of
symmetry information in preference to the above space-group names.
They are only intended as comments.
;
_olex2_refinement_description
;
1. Fixed Uiso
 At 1.2 times of:
  All C(H) groups, All C(H,H) groups, All N(H) groups
 At 1.5 times of:
  All C(H,H,H) groups
2.a Secondary CH2 refined with riding coordinates:
 C11(H11A,H11B), C12(H12A,H12B), C13(H13A,H13B), C14(H14A,H14B), C15(H15A,
 H15B), C16(H16A,H16B), C17(H17A,H17B)
2.b Aromatic/amide H refined with riding coordinates:
 N2(H2), C1(H1), C2(H2A), C3(H3), C5(H5), C6(H6), C8(H8)
2.c Idealised Me refined as rotating group:
 C10(H10A,H10B,H10C)
;
_olex2_submission_special_instructions 'No special instructions were received'

loop_
_space_group_symop_operation_xyz
'x, y, z'
'-x+1/2, -y, z+1/2'
'-x, y+1/2, -z+1/2'
'x+1/2, -y+1/2, -z'
'-x, -y, -z'
'x-1/2, y, -z-1/2'
'x, -y-1/2, z-1/2'
'-x-1/2, y-1/2, z'

loop_
_atom_site_label
_atom_site_type_symbol
_atom_site_fract_x
_atom_site_fract_y
_atom_site_fract_z
_atom_site_U_iso_or_equiv
_atom_site_adp_type
_atom_site_occupancy
_atom_site_site_symmetry_order
_atom_site_calc_flag
_atom_site_refinement_flags_posn
_atom_site_refinement_flags_adp
_atom_site_refinement_flags_occupancy
_atom_site_disorder_assembly
_atom_site_disorder_group
N1 N 0.24990(16) 0.13716(9) 0.63872(3) 0.0394(3) Uani 1 1 d . . . . .
N2 N 0.09868(17) 0.16572(9) 0.52722(3) 0.0425(3) Uani 1 1 d . . . . .
H2 H 0.088120 0.103973 0.515512 0.051 Uiso 1 1 calc R . . . .
O1 O 0.13888(17) 0.04409(8) 0.46000(3) 0.0552(3) Uani 1 1 d . . . . .
C1 C 0.2975(3) 0.09501(15) 0.31244(5) 0.0611(5) Uani 1 1 d . . . . .
H1 H 0.324561 0.085588 0.284514 0.073 Uiso 1 1 calc R . . . .
C2 C 0.2036(2) 0.18307(15) 0.32495(5) 0.0564(4) Uani 1 1 d . . . . .
H2A H 0.167361 0.233285 0.305374 0.068 Uiso 1 1 calc R . . . .
C3 C 0.1622(2) 0.19790(12) 0.36644(4) 0.0459(4) Uani 1 1 d . . . . .
H3 H 0.100293 0.258503 0.374661 0.055 Uiso 1 1 calc R . . . .
C4 C 0.21308(19) 0.12252(11) 0.39575(4) 0.0384(3) Uani 1 1 d . . . . .
C5 C 0.3077(2) 0.03398(12) 0.38264(5) 0.0486(4) Uani 1 1 d . . . . .
H5 H 0.342379 -0.017311 0.401958 0.058 Uiso 1 1 calc R . . . .
C6 C 0.3514(2) 0.02072(14) 0.34133(5) 0.0590(5) Uani 1 1 d . . . . .
H6 H 0.417173 -0.038306 0.333064 0.071 Uiso 1 1 calc R . . . .
C7 C 0.16549(19) 0.13068(11) 0.44107(4) 0.0389(3) Uani 1 1 d . . . . .
C8 C 0.15898(19) 0.23216(11) 0.45990(4) 0.0399(3) Uani 1 1 d . . . . .
H8 H 0.173792 0.292433 0.443203 0.048 Uiso 1 1 calc R . . . .
C9 C 0.13153(18) 0.24751(11) 0.50226(4) 0.0385(3) Uani 1 1 d . . . . .
C10 C 0.1412(3) 0.35853(12) 0.52006(5) 0.0583(5) Uani 1 1 d . . . . .
H10A H 0.028679 0.378906 0.530522 0.087 Uiso 1 1 calc GR . . . .
H10B H 0.176482 0.408013 0.498786 0.087 Uiso 1 1 calc GR . . . .
H10C H 0.224735 0.359810 0.542293 0.087 Uiso 1 1 calc GR . . . .
C11 C 0.0783(2) 0.16775(12) 0.57210(4) 0.0422(3) Uani 1 1 d . . . . .
H11A H -0.004319 0.112848 0.580479 0.051 Uiso 1 1 calc R . . . .
H11B H 0.032299 0.236936 0.580582 0.051 Uiso 1 1 calc R . . . .
C12 C 0.2535(2) 0.14805(13) 0.59354(4) 0.0449(4) Uani 1 1 d . . . . .
H12A H 0.304038 0.083162 0.581998 0.054 Uiso 1 1 calc R . . . .
H12B H 0.330897 0.207002 0.586587 0.054 Uiso 1 1 calc R . . . .
C13 C 0.1605(2) 0.04023(12) 0.65197(4) 0.0521(4) Uani 1 1 d . . . . .
H13A H 0.210087 -0.021286 0.637743 0.062 Uiso 1 1 calc R . . . .
H13B H 0.038119 0.044962 0.644479 0.062 Uiso 1 1 calc R . . . .
C14 C 0.1768(3) 0.02450(13) 0.69872(5) 0.0574(4) Uani 1 1 d . . . . .
H14A H 0.110983 -0.038487 0.707032 0.069 Uiso 1 1 calc R . . . .
H14B H 0.298183 0.012700 0.705910 0.069 Uiso 1 1 calc R . . . .
C15 C 0.1094(3) 0.12115(15) 0.72159(5) 0.0609(5) Uani 1 1 d . . . . .
H15A H 0.130809 0.112658 0.751111 0.073 Uiso 1 1 calc R . . . .
H15B H -0.015536 0.127278 0.717424 0.073 Uiso 1 1 calc R . . . .
C16 C 0.1982(3) 0.22175(14) 0.70626(5) 0.0616(5) Uani 1 1 d . . . . .
H16A H 0.320643 0.219893 0.713840 0.074 Uiso 1 1 calc R . . . .
H16B H 0.145728 0.283995 0.719395 0.074 Uiso 1 1 calc R . . . .
C17 C 0.1812(2) 0.23143(11) 0.65927(4) 0.0506(4) Uani 1 1 d . . . . .
H17A H 0.059303 0.240381 0.651945 0.061 Uiso 1 1 calc R . . . .
H17B H 0.244116 0.294469 0.649830 0.061 Uiso 1 1 calc R . . . .

loop_
_atom_site_aniso_label
_atom_site_aniso_U_11
_atom_site_aniso_U_22
_atom_site_aniso_U_33
_atom_site_aniso_U_23
_atom_site_aniso_U_13
_atom_site_aniso_U_12
N1 0.0417(7) 0.0412(6) 0.0353(6) 0.0026(5) -0.0015(5) 0.0008(5)
N2 0.0537(8) 0.0407(6) 0.0330(5) 0.0017(5) -0.0020(5) -0.0055(6)
O1 0.0856(9) 0.0396(6) 0.0403(5) 0.0047(4) 0.0018(5) -0.0057(6)
C1 0.0679(12) 0.0745(11) 0.0407(8) -0.0117(8) 0.0120(8) -0.0075(10)
C2 0.0626(11) 0.0693(11) 0.0374(7) 0.0074(7) 0.0002(7) -0.0002(9)
C3 0.0490(9) 0.0505(8) 0.0382(7) 0.0021(6) 0.0017(7) 0.0059(7)
C4 0.0373(8) 0.0424(7) 0.0353(6) -0.0006(5) -0.0013(6) -0.0020(6)
C5 0.0504(9) 0.0451(8) 0.0502(8) -0.0012(7) 0.0008(7) 0.0031(7)
C6 0.0612(11) 0.0553(9) 0.0604(10) -0.0139(8) 0.0139(8) 0.0026(9)
C7 0.0405(8) 0.0403(7) 0.0360(7) 0.0042(5) -0.0018(6) -0.0015(6)
C8 0.0465(8) 0.0371(7) 0.0361(7) 0.0064(5) 0.0016(6) 0.0006(6)
C9 0.0375(7) 0.0382(7) 0.0398(7) 0.0010(5) 0.0019(6) -0.0003(6)
C10 0.0783(13) 0.0429(8) 0.0536(9) -0.0060(7) 0.0163(9) -0.0074(8)
C11 0.0432(8) 0.0513(8) 0.0321(6) 0.0032(6) -0.0006(6) -0.0036(7)
C12 0.0421(8) 0.0564(9) 0.0361(7) 0.0025(6) 0.0017(6) 0.0019(7)
C13 0.0731(12) 0.0396(8) 0.0435(8) 0.0028(6) -0.0031(8) -0.0062(8)
C14 0.0738(12) 0.0519(9) 0.0467(8) 0.0135(7) -0.0029(8) -0.0061(9)
C15 0.0659(11) 0.0788(12) 0.0381(8) 0.0054(8) 0.0052(8) 0.0034(10)
C16 0.0878(14) 0.0555(10) 0.0414(8) -0.0083(7) -0.0072(8) 0.0028(10)
C17 0.0714(12) 0.0390(8) 0.0413(7) -0.0002(6) -0.0054(7) 0.0006(8)

loop_
_atom_type_symbol
_atom_type_description
_atom_type_scat_dispersion_real
_atom_type_scat_dispersion_imag
_atom_type_scat_source
C C 0.0033 0.0016 'International Tables Vol C Tables 4.2.6.8 and 6.1.1.4'
H H 0.0000 0.0000 'International Tables Vol C Tables 4.2.6.8 and 6.1.1.4'
N N 0.0061 0.0033 'International Tables Vol C Tables 4.2.6.8 and 6.1.1.4'
O O 0.0106 0.0060 'International Tables Vol C Tables 4.2.6.8 and 6.1.1.4'

loop_
_geom_angle_atom_site_label_1
_geom_angle_atom_site_label_2
_geom_angle_atom_site_label_3
_geom_angle
_geom_angle_site_symmetry_1
_geom_angle_site_symmetry_3
_geom_angle_publ_flag
C13 N1 C12 112.24(11) . . ?
C17 N1 C12 112.75(11) . . ?
C17 N1 C13 111.62(12) . . ?
C9 N2 C11 127.69(12) . . ?
C2 C1 C6 119.81(15) . . ?
C1 C2 C3 120.63(15) . . ?
C2 C3 C4 120.10(15) . . ?
C3 C4 C7 123.02(13) . . ?
C5 C4 C3 118.59(13) . . ?
C5 C4 C7 118.36(12) . . ?
C6 C5 C4 121.01(15) . . ?
C1 C6 C5 119.84(16) . . ?
O1 C7 C4 116.83(12) . . ?
O1 C7 C8 123.95(12) . . ?
C8 C7 C4 119.18(12) . . ?
C9 C8 C7 123.51(12) . . ?
N2 C9 C8 121.20(13) . . ?
N2 C9 C10 119.22(12) . . ?
C8 C9 C10 119.57(12) . . ?
N2 C11 C12 110.57(12) . . ?
N1 C12 C11 116.59(12) . . ?
N1 C13 C14 111.01(13) . . ?
C15 C14 C13 110.67(13) . . ?
C14 C15 C16 110.50(14) . . ?
C15 C16 C17 110.61(14) . . ?
N1 C17 C16 111.03(13) . . ?

loop_
_geom_bond_atom_site_label_1
_geom_bond_atom_site_label_2
_geom_bond_distance
_geom_bond_site_symmetry_2
_geom_bond_publ_flag
N1 C12 1.4605(17) . ?
N1 C13 1.4520(18) . ?
N1 C17 1.4465(18) . ?
N2 C9 1.3212(17) . ?
N2 C11 1.4531(16) . ?
O1 C7 1.2551(16) . ?
C1 C2 1.372(2) . ?
C1 C6 1.375(2) . ?
C2 C3 1.385(2) . ?
C3 C4 1.3865(19) . ?
C4 C5 1.386(2) . ?
C4 C7 1.5069(18) . ?
C5 C6 1.381(2) . ?
C7 C8 1.4023(19) . ?
C8 C9 1.3927(19) . ?
C9 C10 1.498(2) . ?
C11 C12 1.529(2) . ?
C13 C14 1.522(2) . ?
C14 C15 1.502(2) . ?
C15 C16 1.508(2) . ?
C16 C17 1.5227(19) . ?
